data_7059203
loop_
_publ_author_name
'Fan, Xiao-Tian'
'Yang, Hua'
'Li, Da-Cheng'
'Tian, Hai-Quan'
'Cao, Fan'
'Dou, Jian-Min'

_publ_section_title
;
 Three new heterometallic ZnII--LnIII complexes with a windmill-like
 framework and field-induced SMM behavior
;
_journal_issue 6
_journal_name_full 'New Journal of Chemistry'
_journal_page_first 2555
_journal_page_last 2560
_journal_paper_doi 10.1039/C9NJ05796J
_journal_volume 44
_journal_year 2020
_chemical_formula_sum 'C48 H55 N12 O41 Tb3 Zn3'
_chemical_formula_weight 2128.91
_space_group_crystal_system triclinic
_space_group_IT_number 2
_space_group_name_Hall '-P 1'
_space_group_name_H-M_alt 'P -1'
_atom_sites_solution_hydrogens mixed
_audit_block_doi 10.5517/ccdc.csd.cc21bz7m
_audit_creation_method SHELXL-2014/7
_audit_update_record
;
2018-12-26 deposited with the CCDC.	2020-01-13 downloaded from the CCDC.
;
_cell_angle_alpha 87.720(2)
_cell_angle_beta 72.5750(10)
_cell_angle_gamma 85.635(2)
_cell_formula_units_Z 2
_cell_length_a 15.0276(13)
_cell_length_b 16.2205(14)
_cell_length_c 19.6624(17)
_cell_measurement_reflns_used 510
_cell_measurement_temperature 298(2)
_cell_measurement_theta_max 27.61
_cell_measurement_theta_min 2.35
_cell_volume 4558.9(7)
_computing_structure_refinement 'SHELXL-2014/7 (Sheldrick, 2014)'
_diffrn_ambient_temperature 298(2)
_diffrn_measured_fraction_theta_full 0.984
_diffrn_measured_fraction_theta_max 0.984
_diffrn_measurement_device_type 'CCD area detector'
_diffrn_measurement_method 'phi and omega scans'
_diffrn_radiation_type MoK\a
_diffrn_radiation_wavelength 0.71073
_diffrn_reflns_av_R_equivalents 0.0251
_diffrn_reflns_av_unetI/netI 0.0547
_diffrn_reflns_Laue_measured_fraction_full 0.984
_diffrn_reflns_Laue_measured_fraction_max 0.984
_diffrn_reflns_limit_h_max 17
_diffrn_reflns_limit_h_min -14
_diffrn_reflns_limit_k_max 18
_diffrn_reflns_limit_k_min -19
_diffrn_reflns_limit_l_max 23
_diffrn_reflns_limit_l_min -22
_diffrn_reflns_number 22974
_diffrn_reflns_point_group_measured_fraction_full 0.984
_diffrn_reflns_point_group_measured_fraction_max 0.984
_diffrn_reflns_theta_full 25.019
_diffrn_reflns_theta_max 25.019
_diffrn_reflns_theta_min 2.214
_exptl_absorpt_coefficient_mu 3.156
_exptl_absorpt_correction_T_max 0.5710
_exptl_absorpt_correction_T_min 0.3650
_exptl_absorpt_correction_type multi-scan
_exptl_absorpt_process_details sadabs
_exptl_crystal_colour blue
_exptl_crystal_density_diffrn 1.551
_exptl_crystal_description block
_exptl_crystal_F_000 2080
_exptl_crystal_size_max 0.400
_exptl_crystal_size_mid 0.300
_exptl_crystal_size_min 0.200
_refine_diff_density_max 1.974
_refine_diff_density_min -0.932
_refine_diff_density_rms 0.108
_refine_ls_extinction_method none
_refine_ls_goodness_of_fit_ref 0.533
_refine_ls_hydrogen_treatment constr
_refine_ls_matrix_type full
_refine_ls_number_parameters 973
_refine_ls_number_reflns 15862
_refine_ls_number_restraints 55
_refine_ls_restrained_S_all 0.540
_refine_ls_R_factor_all 0.0557
_refine_ls_R_factor_gt 0.0372
_refine_ls_shift/su_max 0.002
_refine_ls_shift/su_mean 0.000
_refine_ls_structure_factor_coef Fsqd
_refine_ls_weighting_details 'w=1/[\s^2^(Fo^2^)+(0.1982P)^2^+7.3769P] where P=(Fo^2^+2Fc^2^)/3'
_refine_ls_weighting_scheme calc
_refine_ls_wR_factor_gt 0.1156
_refine_ls_wR_factor_ref 0.1418
_reflns_Friedel_coverage 0.000
_reflns_number_gt 11435
_reflns_number_total 15862
_reflns_threshold_expression 'I > 2\s(I)'
_cod_data_source_file c9nj05796j2.cif
_cod_data_source_block 181111f_sq
_cod_depositor_comments
;Adding full bibliography for 7059202--7059204.cif.

 Adding full bibliography for 7059202--7059204.cif.
;
_cod_database_code 7059203
_shelx_shelxl_version_number 2014/7
_shelx_space_group_comment
;
The symmetry employed for this shelxl refinement is uniquely defined
by the following loop, which should always be used as a source of
symmetry information in preference to the above space-group names.
They are only intended as comments.
;
_shelx_estimated_absorpt_t_min 0.365
_shelx_estimated_absorpt_t_max 0.571

loop_
_space_group_symop_operation_xyz
'x, y, z'
'-x, -y, -z'

loop_
_atom_site_label
_atom_site_type_symbol
_atom_site_fract_x
_atom_site_fract_y
_atom_site_fract_z
_atom_site_U_iso_or_equiv
_atom_site_adp_type
_atom_site_occupancy
_atom_site_site_symmetry_order
_atom_site_calc_flag
_atom_site_refinement_flags_posn
_atom_site_refinement_flags_adp
Tb1 Tb 0.65189(2) 0.22138(2) 0.04215(2) 0.03708(10) Uani 1 1 d . .
Tb3 Tb -0.02044(2) 0.37143(2) 0.21543(2) 0.03799(10) Uani 1 1 d . .
Tb2 Tb 0.34590(2) 0.27244(2) 0.57537(2) 0.04086(10) Uani 1 1 d . U
Zn1 Zn 0.47596(4) 0.16008(4) 0.19323(3) 0.02992(15) Uani 1 1 d . .
Zn3 Zn 0.15485(4) 0.23149(4) 0.24644(3) 0.03083(15) Uani 1 1 d . .
Zn2 Zn 0.29176(5) 0.19740(4) 0.42810(3) 0.03181(16) Uani 1 1 d . .
C1 C 0.6768(7) 0.4363(5) 0.0208(4) 0.080(3) Uani 1 1 d . .
H1A H 0.6226 0.4711 0.0197 0.120 Uiso 1 1 calc R U
H1B H 0.7067 0.4143 -0.0258 0.120 Uiso 1 1 calc R U
H1C H 0.7196 0.4681 0.0347 0.120 Uiso 1 1 calc R U
C2 C 0.6086(4) 0.3905(4) 0.1417(3) 0.0391(14) Uani 1 1 d . .
C3 C 0.6091(6) 0.4674(4) 0.1696(4) 0.0582(19) Uani 1 1 d . .
H3 H 0.6389 0.5097 0.1402 0.070 Uiso 1 1 calc R U
C4 C 0.5655(6) 0.4815(4) 0.2412(4) 0.059(2) Uani 1 1 d . .
H4 H 0.5660 0.5332 0.2598 0.071 Uiso 1 1 calc R U
C5 C 0.5219(5) 0.4198(4) 0.2844(4) 0.0547(18) Uani 1 1 d . .
H5 H 0.4939 0.4299 0.3326 0.066 Uiso 1 1 calc R U
C6 C 0.5179(4) 0.3408(4) 0.2579(3) 0.0366(13) Uani 1 1 d . .
C7 C 0.5622(4) 0.3263(3) 0.1861(3) 0.0343(12) Uani 1 1 d . .
C8 C 0.4689(4) 0.2808(4) 0.3076(3) 0.0372(13) Uani 1 1 d . .
H8 H 0.4470 0.2958 0.3552 0.045 Uiso 1 1 calc R U
C9 C 0.7041(6) 0.0982(5) -0.1081(4) 0.062(2) Uani 1 1 d . .
H9A H 0.7595 0.0621 -0.1139 0.093 Uiso 1 1 calc R U
H9B H 0.7213 0.1521 -0.1269 0.093 Uiso 1 1 calc R U
H9C H 0.6654 0.0765 -0.1332 0.093 Uiso 1 1 calc R U
C10 C 0.6226(4) 0.0298(4) -0.0002(3) 0.0350(13) Uani 1 1 d . .
C11 C 0.6374(5) -0.0443(4) -0.0324(3) 0.0433(15) Uani 1 1 d . .
H11 H 0.6709 -0.0492 -0.0804 0.052 Uiso 1 1 calc R U
C12 C 0.6009(5) -0.1136(4) 0.0084(4) 0.0533(18) Uani 1 1 d . .
H12 H 0.6097 -0.1650 -0.0127 0.064 Uiso 1 1 calc R U
C13 C 0.5530(5) -0.1063(4) 0.0783(4) 0.0479(16) Uani 1 1 d . .
H13 H 0.5300 -0.1531 0.1044 0.058 Uiso 1 1 calc R U
C14 C 0.5372(4) -0.0303(3) 0.1121(3) 0.0347(12) Uani 1 1 d . .
C15 C 0.5736(4) 0.0401(3) 0.0730(3) 0.0347(13) Uani 1 1 d . .
C16 C 0.4836(4) -0.0274(3) 0.1869(3) 0.0369(13) Uani 1 1 d . .
H16 H 0.4628 -0.0771 0.2088 0.044 Uiso 1 1 calc R U
C17 C -0.2538(5) 0.3102(6) 0.2856(5) 0.069(2) Uani 1 1 d . .
H17A H -0.2780 0.2771 0.2566 0.103 Uiso 1 1 calc R U
H17B H -0.2593 0.3673 0.2719 0.103 Uiso 1 1 calc R U
H17C H -0.2888 0.3029 0.3348 0.103 Uiso 1 1 calc R U
C18 C -0.1359(4) 0.1992(4) 0.2811(3) 0.0440(15) Uani 1 1 d . .
C19 C -0.2025(5) 0.1425(5) 0.3023(4) 0.0559(18) Uani 1 1 d . .
H19 H -0.2657 0.1599 0.3154 0.067 Uiso 1 1 calc R U
C20 C -0.1753(6) 0.0606(5) 0.3037(5) 0.069(2) Uani 1 1 d . .
H20 H -0.2199 0.0215 0.3156 0.083 Uiso 1 1 calc R U
C21 C -0.0802(5) 0.0350(4) 0.2875(4) 0.0566(18) Uani 1 1 d . .
H21 H -0.0619 -0.0208 0.2909 0.068 Uiso 1 1 calc R U
C22 C -0.0125(4) 0.0934(4) 0.2661(3) 0.0427(15) Uani 1 1 d . .
C23 C -0.0414(4) 0.1767(4) 0.2637(3) 0.0382(14) Uani 1 1 d . .
C24 C 0.0840(5) 0.0605(4) 0.2469(3) 0.0440(15) Uani 1 1 d . .
H24 H 0.0951 0.0033 0.2460 0.053 Uiso 1 1 calc R U
C25 C 0.0135(5) 0.5846(4) 0.2414(5) 0.061(2) Uani 1 1 d . .
H25A H 0.0390 0.6095 0.2743 0.092 Uiso 1 1 calc R U
H25B H -0.0527 0.5816 0.2622 0.092 Uiso 1 1 calc R U
H25C H 0.0254 0.6174 0.1983 0.092 Uiso 1 1 calc R U
C26 C 0.1539(4) 0.4926(4) 0.2064(3) 0.0364(13) Uani 1 1 d . .
C27 C 0.2113(5) 0.5577(4) 0.1919(3) 0.0440(15) Uani 1 1 d . .
H27 H 0.1856 0.6119 0.1949 0.053 Uiso 1 1 calc R U
C28 C 0.3072(5) 0.5420(4) 0.1729(4) 0.0541(18) Uani 1 1 d . .
H28 H 0.3461 0.5857 0.1633 0.065 Uiso 1 1 calc R U
C29 C 0.3447(5) 0.4631(4) 0.1682(4) 0.0484(16) Uani 1 1 d . .
H29 H 0.4093 0.4533 0.1552 0.058 Uiso 1 1 calc R U
C30 C 0.2881(4) 0.3957(4) 0.1825(3) 0.0384(14) Uani 1 1 d . .
C31 C 0.1913(4) 0.4109(3) 0.2015(3) 0.0340(13) Uani 1 1 d . .
C32 C 0.3333(4) 0.3125(4) 0.1747(3) 0.0386(13) Uani 1 1 d . .
H32 H 0.3980 0.3083 0.1549 0.046 Uiso 1 1 calc R U
C33 C 0.3736(7) 0.4861(5) 0.5777(5) 0.077(3) Uani 1 1 d . .
H33A H 0.4299 0.5102 0.5503 0.116 Uiso 1 1 calc R U
H33B H 0.3815 0.4634 0.6215 0.116 Uiso 1 1 calc R U
H33C H 0.3228 0.5279 0.5881 0.116 Uiso 1 1 calc R U
C34 C 0.3233(5) 0.4457(4) 0.4778(3) 0.0434(15) Uani 1 1 d . .
C35 C 0.3253(6) 0.5255(4) 0.4488(4) 0.0537(18) Uani 1 1 d . .
H35 H 0.3483 0.5677 0.4680 0.064 Uiso 1 1 calc R U
C36 C 0.2929(6) 0.5401(4) 0.3919(4) 0.0542(18) Uani 1 1 d . .
H36 H 0.2986 0.5920 0.3697 0.065 Uiso 1 1 calc R U
C37 C 0.2524(5) 0.4811(4) 0.3663(4) 0.0527(18) Uani 1 1 d . .
H37 H 0.2264 0.4945 0.3296 0.063 Uiso 1 1 calc R U
C38 C 0.2495(5) 0.4002(4) 0.3948(3) 0.0394(14) Uani 1 1 d . .
C39 C 0.2870(4) 0.3815(4) 0.4505(3) 0.0359(13) Uani 1 1 d . .
C40 C 0.2023(4) 0.3406(4) 0.3667(3) 0.0367(13) Uani 1 1 d . .
H40 H 0.1649 0.3614 0.3391 0.044 Uiso 1 1 calc R U
C41 C 0.4914(6) 0.1352(5) 0.6453(5) 0.072(2) Uani 1 1 d . .
H41A H 0.4586 0.1127 0.6911 0.109 Uiso 1 1 calc R U
H41B H 0.5109 0.1888 0.6511 0.109 Uiso 1 1 calc R U
H41C H 0.5453 0.0991 0.6235 0.109 Uiso 1 1 calc R U
C42 C 0.4062(4) 0.0697(4) 0.5784(3) 0.0404(14) Uani 1 1 d . .
C43 C 0.4363(5) -0.0078(4) 0.5979(3) 0.0460(15) Uani 1 1 d . .
H43 H 0.4750 -0.0140 0.6271 0.055 Uiso 1 1 calc R U
C44 C 0.4071(5) -0.0759(4) 0.5725(4) 0.0506(17) Uani 1 1 d . .
H44 H 0.4260 -0.1285 0.5856 0.061 Uiso 1 1 calc R U
C45 C 0.3513(5) -0.0681(4) 0.5290(4) 0.0475(16) Uani 1 1 d . .
H45 H 0.3337 -0.1153 0.5123 0.057 Uiso 1 1 calc R U
C46 C 0.3199(4) 0.0110(4) 0.5088(3) 0.0367(13) Uani 1 1 d . .
C47 C 0.3495(4) 0.0813(4) 0.5345(3) 0.0381(14) Uani 1 1 d . .
C48 C 0.2594(5) 0.0165(4) 0.4650(3) 0.0427(15) Uani 1 1 d . .
H48 H 0.2364 -0.0325 0.4566 0.051 Uiso 1 1 calc R U
N1 N 0.1551(3) 0.1041(3) 0.2311(3) 0.0336(10) Uani 1 1 d . .
N2 N 0.2935(3) 0.2442(3) 0.1922(2) 0.0322(10) Uani 1 1 d . .
N3 N 0.4621(3) 0.0367(3) 0.2256(2) 0.0353(11) Uani 1 1 d . .
N4 N 0.4523(3) 0.2088(3) 0.2929(2) 0.0349(11) Uani 1 1 d . .
N5 N 0.2076(4) 0.2623(3) 0.3766(2) 0.0375(11) Uani 1 1 d . .
N6 N 0.2337(4) 0.0818(3) 0.4363(3) 0.0397(12) Uani 1 1 d . .
N7 N -0.1017(5) 0.4294(5) 0.3593(3) 0.0657(18) Uani 1 1 d . .
N8 N 0.1652(6) 0.2384(5) 0.6682(4) 0.0843(19) Uani 1 1 d D U
N9 N 0.5430(5) 0.2933(3) 0.5017(3) 0.0540(15) Uani 1 1 d . .
N10 N 0.8052(4) 0.1528(4) 0.0946(3) 0.0566(15) Uani 1 1 d . .
N11 N 0.5325(5) 0.3002(4) -0.0362(3) 0.0608(16) Uani 1 1 d . .
N14 N 0.1314(6) 0.7847(5) 0.2448(5) 0.094(3) Uani 1 1 d . .
O1 O 0.6490(3) 0.3689(3) 0.0716(2) 0.0490(11) Uani 1 1 d . .
O2 O 0.5636(3) 0.2534(2) 0.1559(2) 0.0346(9) Uani 1 1 d . .
O3 O 0.4032(3) 0.1598(3) 0.3492(2) 0.0425(10) Uani 1 1 d . .
O4 O 0.6537(3) 0.1038(3) -0.0341(2) 0.0415(10) Uani 1 1 d . .
O5 O 0.5636(3) 0.1157(2) 0.0995(2) 0.0360(9) Uani 1 1 d . .
O6 O 0.4083(3) 0.0197(3) 0.2952(2) 0.0455(10) Uani 1 1 d . .
H6 H 0.3534 0.0346 0.2999 0.068 Uiso 1 1 calc R U
O7 O -0.1562(3) 0.2845(3) 0.2758(3) 0.0530(12) Uani 1 1 d . .
O8 O 0.0195(3) 0.2367(3) 0.2445(2) 0.0402(10) Uani 1 1 d . .
O9 O 0.2379(3) 0.0572(3) 0.2170(3) 0.0494(11) Uani 1 1 d . .
H9 H 0.2813 0.0868 0.1999 0.074 Uiso 1 1 calc R U
O10 O 0.0576(3) 0.5011(2) 0.2251(2) 0.0446(10) Uani 1 1 d . .
O11 O 0.1315(3) 0.3506(2) 0.2158(2) 0.0357(9) Uani 1 1 d . .
O12 O 0.3508(3) 0.1731(2) 0.1799(2) 0.0393(9) Uani 1 1 d . .
O13 O 0.3530(4) 0.4206(3) 0.5371(2) 0.0529(12) Uani 1 1 d . .
O14 O 0.2906(3) 0.3054(2) 0.4799(2) 0.0409(10) Uani 1 1 d . .
O15 O 0.1553(3) 0.2166(3) 0.3472(2) 0.0432(10) Uani 1 1 d . .
O16 O 0.4303(3) 0.1425(3) 0.6004(2) 0.0483(11) Uani 1 1 d . .
O17 O 0.3251(3) 0.1585(2) 0.5173(2) 0.0386(10) Uani 1 1 d . .
O18 O 0.1720(4) 0.0685(3) 0.3973(3) 0.0568(13) Uani 1 1 d . .
H18 H 0.1491 0.1131 0.3872 0.085 Uiso 1 1 calc R U
O19 O 0.2327(4) 0.1932(4) 0.6678(3) 0.0706(14) Uani 1 1 d . U
O20 O 0.1826(5) 0.3048(5) 0.6334(4) 0.114(2) Uani 1 1 d D U
O21 O 0.0851(6) 0.2222(7) 0.7066(5) 0.137(3) Uani 1 1 d . U
O22 O 0.6261(5) 0.2974(4) 0.4726(4) 0.0891(19) Uani 1 1 d . .
O23 O 0.4871(4) 0.2698(3) 0.4712(2) 0.0546(12) Uani 1 1 d . .
O24 O 0.5058(4) 0.3108(3) 0.5679(3) 0.0591(13) Uani 1 1 d . .
O25 O -0.1354(6) 0.4568(6) 0.4178(4) 0.121(3) Uani 1 1 d . .
O26 O -0.0300(4) 0.3802(3) 0.3438(3) 0.0598(13) Uani 1 1 d . .
O27 O -0.1337(4) 0.4519(3) 0.3085(3) 0.0613(13) Uani 1 1 d . .
O28 O 0.8731(4) 0.1270(4) 0.1126(3) 0.0771(17) Uani 1 1 d . .
O29 O 0.7674(4) 0.1096(3) 0.0595(3) 0.0639(14) Uani 1 1 d . .
O30 O 0.7690(4) 0.2254(3) 0.1072(3) 0.0593(13) Uani 1 1 d . .
O31 O 0.4841(5) 0.3316(5) -0.0721(4) 0.102(2) Uani 1 1 d . .
O32 O 0.6186(4) 0.2843(3) -0.0646(3) 0.0646(14) Uani 1 1 d . .
O33 O 0.4995(4) 0.2786(3) 0.0281(3) 0.0621(13) Uani 1 1 d . .
O34 O 0.0748(4) 0.4051(3) 0.0960(3) 0.0629(14) Uani 1 1 d . .
H34A H 0.0447 0.4404 0.0767 0.094 Uiso 1 1 d R U
H34B H 0.1246 0.4250 0.0981 0.094 Uiso 1 1 d R U
O35 O -0.0580(4) 0.2902(4) 0.1310(3) 0.0708(16) Uani 1 1 d . .
H35A H -0.1012 0.3157 0.1171 0.106 Uiso 1 1 d R U
H35B H -0.0098 0.2815 0.0954 0.106 Uiso 1 1 d R U
O36 O -0.1166(5) 0.4636(4) 0.1640(3) 0.0858(19) Uani 1 1 d . .
H36A H -0.1645 0.4820 0.1965 0.129 Uiso 1 1 d R U
H36B H -0.0851 0.5037 0.1434 0.129 Uiso 1 1 d R U
O38 O 0.7970(3) 0.2523(3) -0.0429(2) 0.0615(14) Uani 1 1 d . .
H38A H 0.7867 0.2701 -0.0813 0.092 Uiso 1 1 d R U
H38B H 0.8215 0.2893 -0.0264 0.092 Uiso 1 1 d R U
O40 O 0.1384(7) 0.7385(5) 0.2981(4) 0.133(3) Uani 1 1 d . .
O41 O 0.1324(6) 0.7604(5) 0.1884(3) 0.111(3) Uani 1 1 d . .
O42 O 0.1212(8) 0.8585(5) 0.2558(7) 0.172(5) Uani 1 1 d . .
O37 O 0.3532(5) 0.3165(4) 0.6887(3) 0.0854(19) Uani 1 1 d . .
H37A H 0.3886 0.2743 0.7070 0.128 Uiso 1 1 d R U
H37B H 0.3837 0.3673 0.6827 0.128 Uiso 1 1 d R U

loop_
_atom_site_aniso_label
_atom_site_aniso_U_11
_atom_site_aniso_U_22
_atom_site_aniso_U_33
_atom_site_aniso_U_23
_atom_site_aniso_U_13
_atom_site_aniso_U_12
Tb1 0.03851(18) 0.03944(17) 0.03032(16) -0.00295(12) -0.00352(12) -0.01061(12)
Tb3 0.03336(17) 0.04183(18) 0.04087(18) 0.00059(13) -0.01506(13) 0.00023(12)
Tb2 0.0561(2) 0.04237(18) 0.02983(16) -0.00141(12) -0.02085(14) -0.00555(14)
Zn1 0.0302(3) 0.0309(3) 0.0275(3) 0.0001(3) -0.0064(3) -0.0039(3)
Zn3 0.0310(3) 0.0336(3) 0.0301(3) -0.0003(3) -0.0124(3) -0.0030(3)
Zn2 0.0394(4) 0.0339(3) 0.0234(3) 0.0007(3) -0.0104(3) -0.0064(3)
C1 0.127(8) 0.055(5) 0.043(4) 0.007(4) 0.002(5) -0.031(5)
C2 0.040(3) 0.038(3) 0.036(3) -0.003(3) -0.004(3) -0.010(3)
C3 0.072(5) 0.048(4) 0.056(4) 0.004(3) -0.014(4) -0.031(4)
C4 0.081(6) 0.040(4) 0.058(4) -0.017(3) -0.017(4) -0.019(4)
C5 0.061(5) 0.055(4) 0.047(4) -0.017(3) -0.011(3) -0.008(3)
C6 0.038(3) 0.038(3) 0.032(3) -0.007(2) -0.007(3) -0.010(3)
C7 0.031(3) 0.037(3) 0.037(3) -0.006(2) -0.013(3) 0.000(2)
C8 0.041(3) 0.043(3) 0.028(3) -0.005(2) -0.009(3) -0.004(3)
C9 0.059(5) 0.078(5) 0.040(4) -0.010(4) 0.002(3) -0.017(4)
C10 0.034(3) 0.037(3) 0.035(3) -0.005(2) -0.012(3) -0.005(2)
C11 0.047(4) 0.046(4) 0.038(3) -0.012(3) -0.012(3) -0.005(3)
C12 0.064(5) 0.045(4) 0.054(4) -0.023(3) -0.017(4) -0.009(3)
C13 0.057(4) 0.039(3) 0.055(4) -0.005(3) -0.025(3) -0.010(3)
C14 0.036(3) 0.030(3) 0.036(3) -0.003(2) -0.008(3) -0.002(2)
C15 0.028(3) 0.035(3) 0.043(3) -0.009(3) -0.014(3) 0.001(2)
C16 0.039(3) 0.028(3) 0.044(3) 0.001(3) -0.013(3) -0.006(2)
C17 0.034(4) 0.095(6) 0.075(5) 0.004(5) -0.014(4) -0.005(4)
C18 0.035(3) 0.053(4) 0.042(3) 0.008(3) -0.008(3) -0.010(3)
C19 0.037(4) 0.062(5) 0.064(5) 0.004(4) -0.007(3) -0.013(3)
C20 0.054(5) 0.065(5) 0.084(6) 0.006(4) -0.008(4) -0.031(4)
C21 0.057(5) 0.046(4) 0.063(5) 0.001(3) -0.010(4) -0.017(3)
C22 0.041(4) 0.047(4) 0.041(3) 0.006(3) -0.011(3) -0.014(3)
C23 0.033(3) 0.049(4) 0.030(3) -0.002(3) -0.002(3) -0.014(3)
C24 0.055(4) 0.035(3) 0.041(3) 0.000(3) -0.012(3) -0.014(3)
C25 0.058(5) 0.038(4) 0.089(6) -0.016(4) -0.025(4) 0.006(3)
C26 0.039(3) 0.040(3) 0.032(3) -0.002(2) -0.013(3) -0.002(3)
C27 0.052(4) 0.036(3) 0.044(3) 0.005(3) -0.015(3) -0.001(3)
C28 0.061(5) 0.043(4) 0.059(4) 0.013(3) -0.016(4) -0.021(3)
C29 0.036(4) 0.057(4) 0.048(4) 0.010(3) -0.005(3) -0.014(3)
C30 0.040(3) 0.046(3) 0.031(3) 0.010(3) -0.012(3) -0.010(3)
C31 0.047(4) 0.033(3) 0.026(3) 0.002(2) -0.015(3) -0.007(3)
C32 0.029(3) 0.047(4) 0.036(3) 0.001(3) -0.006(3) 0.002(3)
C33 0.125(8) 0.046(4) 0.089(6) -0.029(4) -0.074(6) 0.002(5)
C34 0.056(4) 0.040(3) 0.040(3) -0.008(3) -0.022(3) -0.004(3)
C35 0.081(5) 0.039(4) 0.045(4) -0.008(3) -0.023(4) -0.011(3)
C36 0.076(5) 0.039(4) 0.050(4) 0.002(3) -0.022(4) -0.009(3)
C37 0.078(5) 0.043(4) 0.040(4) 0.011(3) -0.022(4) -0.006(3)
C38 0.049(4) 0.037(3) 0.033(3) -0.001(2) -0.014(3) 0.000(3)
C39 0.044(3) 0.035(3) 0.027(3) -0.004(2) -0.008(3) -0.001(3)
C40 0.040(3) 0.043(3) 0.029(3) 0.006(3) -0.013(3) -0.007(3)
C41 0.085(6) 0.076(5) 0.077(6) 0.001(4) -0.058(5) -0.001(5)
C42 0.047(4) 0.044(3) 0.029(3) 0.003(3) -0.010(3) -0.003(3)
C43 0.041(4) 0.054(4) 0.038(3) 0.007(3) -0.007(3) -0.001(3)
C44 0.044(4) 0.048(4) 0.049(4) 0.016(3) 0.000(3) 0.001(3)
C45 0.043(4) 0.038(3) 0.053(4) 0.001(3) 0.001(3) -0.010(3)
C46 0.036(3) 0.036(3) 0.032(3) 0.004(2) -0.001(3) -0.005(2)
C47 0.037(3) 0.044(3) 0.025(3) 0.007(2) 0.003(2) -0.004(3)
C48 0.054(4) 0.034(3) 0.036(3) 0.003(3) -0.005(3) -0.017(3)
N1 0.034(3) 0.030(2) 0.037(3) 0.000(2) -0.010(2) -0.004(2)
N2 0.029(2) 0.035(3) 0.033(2) -0.005(2) -0.011(2) 0.002(2)
N3 0.036(3) 0.037(3) 0.033(2) 0.003(2) -0.010(2) 0.000(2)
N4 0.027(2) 0.046(3) 0.027(2) -0.003(2) -0.002(2) -0.002(2)
N5 0.043(3) 0.045(3) 0.027(2) 0.000(2) -0.014(2) -0.009(2)
N6 0.044(3) 0.042(3) 0.033(3) -0.003(2) -0.007(2) -0.014(2)
N7 0.061(4) 0.086(5) 0.042(4) -0.014(3) -0.002(3) -0.001(4)
N8 0.070(4) 0.113(5) 0.059(3) 0.013(3) -0.006(3) 0.000(4)
N9 0.061(4) 0.040(3) 0.061(4) -0.004(3) -0.017(3) -0.007(3)
N10 0.046(4) 0.070(4) 0.052(4) 0.001(3) -0.010(3) -0.013(3)
N11 0.067(5) 0.062(4) 0.057(4) 0.017(3) -0.024(4) -0.014(3)
N14 0.090(6) 0.069(5) 0.096(7) -0.020(5) 0.018(5) -0.023(4)
O1 0.061(3) 0.040(2) 0.038(2) 0.0016(19) 0.000(2) -0.018(2)
O2 0.034(2) 0.030(2) 0.037(2) -0.0029(16) -0.0040(17) -0.0116(16)
O3 0.048(3) 0.042(2) 0.029(2) 0.0039(18) 0.0027(19) -0.0057(19)
O4 0.047(3) 0.048(2) 0.029(2) -0.0084(18) -0.0061(19) -0.014(2)
O5 0.039(2) 0.036(2) 0.031(2) -0.0078(17) -0.0039(18) -0.0094(17)
O6 0.051(3) 0.044(2) 0.032(2) 0.0092(18) 0.001(2) -0.006(2)
O7 0.028(2) 0.068(3) 0.061(3) 0.006(2) -0.010(2) -0.002(2)
O8 0.033(2) 0.042(2) 0.051(3) 0.0077(19) -0.019(2) -0.0084(18)
O9 0.040(3) 0.038(2) 0.066(3) -0.010(2) -0.009(2) 0.0017(19)
O10 0.042(3) 0.035(2) 0.056(3) -0.002(2) -0.014(2) 0.0011(18)
O11 0.034(2) 0.032(2) 0.044(2) 0.0090(17) -0.0163(19) -0.0037(16)
O12 0.032(2) 0.035(2) 0.051(2) -0.0085(19) -0.0122(19) 0.0048(17)
O13 0.082(4) 0.041(2) 0.047(3) -0.014(2) -0.036(3) -0.003(2)
O14 0.063(3) 0.035(2) 0.031(2) -0.0023(17) -0.023(2) -0.0002(19)
O15 0.054(3) 0.048(2) 0.035(2) 0.0021(19) -0.023(2) -0.016(2)
O16 0.064(3) 0.048(3) 0.042(2) 0.005(2) -0.031(2) -0.002(2)
O17 0.061(3) 0.030(2) 0.032(2) 0.0013(16) -0.022(2) -0.0079(19)
O18 0.072(3) 0.051(3) 0.065(3) 0.008(2) -0.043(3) -0.023(3)
O19 0.066(3) 0.075(3) 0.058(3) 0.007(3) -0.003(3) 0.004(3)
O20 0.093(4) 0.131(4) 0.086(4) 0.031(4) 0.007(3) 0.037(4)
O21 0.078(5) 0.197(8) 0.111(5) 0.020(5) 0.005(4) -0.004(5)
O22 0.067(4) 0.097(5) 0.100(5) -0.020(4) -0.014(4) -0.027(4)
O23 0.063(3) 0.058(3) 0.048(3) -0.006(2) -0.022(2) -0.011(2)
O24 0.066(3) 0.067(3) 0.053(3) -0.007(2) -0.027(3) -0.013(3)
O25 0.119(6) 0.167(8) 0.061(4) -0.048(5) -0.011(4) 0.039(6)
O26 0.051(3) 0.081(4) 0.044(3) -0.008(2) -0.011(2) 0.010(3)
O27 0.052(3) 0.070(3) 0.059(3) -0.012(3) -0.014(3) 0.006(2)
O28 0.059(4) 0.089(4) 0.099(5) 0.001(3) -0.048(3) -0.005(3)
O29 0.062(3) 0.055(3) 0.087(4) -0.010(3) -0.038(3) -0.007(2)
O30 0.059(3) 0.063(3) 0.059(3) -0.013(3) -0.020(3) -0.003(3)
O31 0.090(5) 0.136(6) 0.087(5) 0.037(4) -0.043(4) -0.004(4)
O32 0.064(4) 0.074(4) 0.048(3) 0.009(3) -0.007(3) -0.006(3)
O33 0.054(3) 0.077(4) 0.054(3) 0.003(3) -0.013(3) -0.011(3)
O34 0.072(4) 0.074(3) 0.050(3) 0.010(3) -0.028(3) -0.014(3)
O35 0.090(4) 0.083(4) 0.052(3) 0.006(3) -0.033(3) -0.034(3)
O36 0.085(4) 0.093(5) 0.088(4) 0.001(4) -0.047(4) 0.026(4)
O38 0.055(3) 0.087(4) 0.040(3) -0.005(2) -0.005(2) -0.025(3)
O40 0.193(10) 0.109(6) 0.075(5) 0.018(5) -0.013(6) 0.008(6)
O41 0.160(8) 0.123(6) 0.038(3) -0.017(4) -0.001(4) -0.044(5)
O42 0.198(11) 0.064(5) 0.221(12) -0.030(6) -0.006(9) -0.015(6)
O37 0.111(5) 0.100(5) 0.050(3) -0.023(3) -0.023(3) -0.027(4)

loop_
_atom_type_symbol
_atom_type_description
_atom_type_scat_dispersion_real
_atom_type_scat_dispersion_imag
_atom_type_scat_source
C C 0.0033 0.0016 'International Tables Vol C Tables 4.2.6.8 and 6.1.1.4'
H H 0.0000 0.0000 'International Tables Vol C Tables 4.2.6.8 and 6.1.1.4'
N N 0.0061 0.0033 'International Tables Vol C Tables 4.2.6.8 and 6.1.1.4'
O O 0.0106 0.0060 'International Tables Vol C Tables 4.2.6.8 and 6.1.1.4'
Zn Zn 0.2839 1.4301 'International Tables Vol C Tables 4.2.6.8 and 6.1.1.4'
Tb Tb -0.1723 4.1537 'International Tables Vol C Tables 4.2.6.8 and 6.1.1.4'

loop_
_geom_angle_atom_site_label_1
_geom_angle_atom_site_label_2
_geom_angle_atom_site_label_3
_geom_angle
O2 Tb1 O5 67.05(13)
O2 Tb1 O38 140.14(15)
O5 Tb1 O38 143.93(17)
O2 Tb1 O32 123.05(17)
O5 Tb1 O32 117.78(16)
O38 Tb1 O32 71.70(18)
O2 Tb1 O4 131.90(13)
O5 Tb1 O4 65.42(13)
O38 Tb1 O4 86.12(15)
O32 Tb1 O4 75.07(17)
O2 Tb1 O30 76.45(16)
O5 Tb1 O30 102.62(16)
O38 Tb1 O30 72.42(17)
O32 Tb1 O30 139.23(18)
O4 Tb1 O30 120.90(16)
O2 Tb1 O1 65.90(13)
O5 Tb1 O1 131.96(14)
O38 Tb1 O1 82.41(16)
O32 Tb1 O1 81.36(17)
O4 Tb1 O1 156.04(14)
O30 Tb1 O1 75.32(17)
O2 Tb1 O33 76.12(16)
O5 Tb1 O33 82.60(16)
O38 Tb1 O33 121.33(17)
O32 Tb1 O33 51.20(17)
O4 Tb1 O33 90.86(16)
O30 Tb1 O33 147.30(17)
O1 Tb1 O33 77.46(17)
O2 Tb1 O29 103.70(17)
O5 Tb1 O29 74.91(16)
O38 Tb1 O29 74.95(19)
O32 Tb1 O29 133.09(19)
O4 Tb1 O29 70.62(15)
O30 Tb1 O29 50.94(16)
O1 Tb1 O29 125.63(16)
O33 Tb1 O29 155.27(17)
O2 Tb1 Zn1 33.92(9)
O5 Tb1 Zn1 33.68(9)
O38 Tb1 Zn1 165.50(13)
O32 Tb1 Zn1 122.78(13)
O4 Tb1 Zn1 97.99(9)
O30 Tb1 Zn1 93.68(12)
O1 Tb1 Zn1 98.34(10)
O33 Tb1 Zn1 72.69(12)
O29 Tb1 Zn1 93.23(13)
O11 Tb3 O8 66.60(13)
O11 Tb3 O35 113.69(19)
O8 Tb3 O35 75.86(17)
O11 Tb3 O36 139.86(19)
O8 Tb3 O36 147.79(19)
O35 Tb3 O36 75.3(2)
O11 Tb3 O34 73.70(16)
O8 Tb3 O34 109.23(17)
O35 Tb3 O34 69.93(17)
O36 Tb3 O34 73.6(2)
O11 Tb3 O27 120.45(16)
O8 Tb3 O27 117.18(17)
O35 Tb3 O27 125.0(2)
O36 Tb3 O27 70.0(2)
O34 Tb3 O27 133.36(18)
O11 Tb3 O26 76.18(15)
O8 Tb3 O26 77.14(16)
O35 Tb3 O26 143.76(18)
O36 Tb3 O26 120.8(2)
O34 Tb3 O26 142.98(17)
O27 Tb3 O26 51.37(17)
O11 Tb3 O10 65.05(13)
O8 Tb3 O10 128.19(13)
O35 Tb3 O10 141.79(16)
O36 Tb3 O10 83.86(19)
O34 Tb3 O10 73.63(16)
O27 Tb3 O10 74.47(16)
O26 Tb3 O10 74.44(16)
O11 Tb3 O7 128.15(14)
O8 Tb3 O7 64.36(14)
O35 Tb3 O7 69.11(17)
O36 Tb3 O7 91.9(2)
O34 Tb3 O7 138.79(17)
O27 Tb3 O7 70.88(17)
O26 Tb3 O7 77.61(17)
O10 Tb3 O7 144.35(16)
O11 Tb3 Zn3 33.12(9)
O8 Tb3 Zn3 33.53(10)
O35 Tb3 Zn3 96.65(15)
O36 Tb3 Zn3 165.75(16)
O34 Tb3 Zn3 92.71(13)
O27 Tb3 Zn3 123.82(13)
O26 Tb3 Zn3 72.58(12)
O10 Tb3 Zn3 96.14(10)
O7 Tb3 Zn3 96.17(10)
O14 Tb2 O17 66.67(14)
O14 Tb2 O37 145.5(2)
O17 Tb2 O37 142.36(19)
O14 Tb2 O20 78.2(2)
O17 Tb2 O20 95.7(2)
O37 Tb2 O20 80.0(3)
O14 Tb2 O23 75.46(16)
O17 Tb2 O23 79.07(15)
O37 Tb2 O23 119.95(19)
O20 Tb2 O23 153.1(2)
O14 Tb2 O19 110.91(18)
O17 Tb2 O19 75.38(17)
O37 Tb2 O19 73.4(2)
O20 Tb2 O19 50.3(2)
O23 Tb2 O19 147.85(18)
O14 Tb2 O16 128.89(14)
O17 Tb2 O16 65.31(14)
O37 Tb2 O16 85.5(2)
O20 Tb2 O16 122.7(2)
O23 Tb2 O16 79.37(16)
O19 Tb2 O16 72.43(18)
O14 Tb2 O24 118.10(16)
O17 Tb2 O24 120.59(17)
O37 Tb2 O24 68.7(2)
O20 Tb2 O24 143.5(3)
O23 Tb2 O24 51.20(16)
O19 Tb2 O24 130.84(18)
O16 Tb2 O24 74.42(16)
O14 Tb2 O13 65.29(14)
O17 Tb2 O13 130.34(13)
O37 Tb2 O13 86.98(19)
O20 Tb2 O13 86.3(2)
O23 Tb2 O13 77.65(16)
O19 Tb2 O13 134.24(18)
O16 Tb2 O13 147.97(16)
O24 Tb2 O13 73.83(17)
O14 Tb2 Zn2 33.90(10)
O17 Tb2 Zn2 33.13(9)
O37 Tb2 Zn2 168.95(16)
O20 Tb2 Zn2 90.1(2)
O23 Tb2 Zn2 70.99(11)
O19 Tb2 Zn2 96.48(14)
O16 Tb2 Zn2 95.78(10)
O24 Tb2 Zn2 122.18(12)
O13 Tb2 Zn2 97.48(9)
O12 Zn1 O5 105.83(17)
O12 Zn1 O2 117.67(16)
O5 Zn1 O2 76.58(15)
O12 Zn1 N4 102.29(18)
O5 Zn1 N4 151.48(17)
O2 Zn1 N4 86.29(17)
O12 Zn1 N3 93.19(18)
O5 Zn1 N3 85.95(17)
O2 Zn1 N3 147.56(18)
N4 Zn1 N3 97.27(19)
O12 Zn1 Tb1 112.64(13)
O5 Zn1 Tb1 38.65(10)
O2 Zn1 Tb1 38.59(11)
N4 Zn1 Tb1 123.56(13)
N3 Zn1 Tb1 122.32(13)
O15 Zn3 O11 114.92(17)
O15 Zn3 O8 108.29(18)
O11 Zn3 O8 76.58(16)
O15 Zn3 N2 103.06(18)
O11 Zn3 N2 86.45(17)
O8 Zn3 N2 148.34(17)
O15 Zn3 N1 93.56(18)
O11 Zn3 N1 149.84(17)
O8 Zn3 N1 85.50(18)
N2 Zn3 N1 97.03(18)
O15 Zn3 Tb3 116.31(14)
O11 Zn3 Tb3 37.81(11)
O8 Zn3 Tb3 38.84(11)
N2 Zn3 Tb3 120.61(13)
N1 Zn3 Tb3 121.29(13)
O3 Zn2 O17 103.76(18)
O3 Zn2 N5 103.55(18)
O17 Zn2 N5 152.42(19)
O3 Zn2 O14 120.40(18)
O17 Zn2 O14 76.40(15)
N5 Zn2 O14 86.54(18)
O3 Zn2 N6 92.29(18)
O17 Zn2 N6 84.22(18)
N5 Zn2 N6 98.5(2)
O14 Zn2 N6 144.94(18)
O3 Zn2 Tb2 113.87(13)
O17 Zn2 Tb2 38.29(11)
N5 Zn2 Tb2 123.69(14)
O14 Zn2 Tb2 38.55(11)
N6 Zn2 Tb2 119.46(14)
O1 C2 C3 125.7(5)
O1 C2 C7 114.3(5)
C3 C2 C7 120.0(6)
C4 C3 C2 120.1(6)
C5 C4 C3 120.1(6)
C4 C5 C6 121.7(6)
C7 C6 C5 118.3(6)
C7 C6 C8 124.5(5)
C5 C6 C8 117.2(5)
O2 C7 C6 123.0(5)
O2 C7 C2 117.3(5)
C6 C7 C2 119.7(5)
N4 C8 C6 126.3(5)
C11 C10 O4 124.7(5)
C11 C10 C15 123.0(6)
O4 C10 C15 112.4(5)
C10 C11 C12 118.3(6)
C13 C12 C11 120.6(6)
C12 C13 C14 121.8(6)
C13 C14 C15 119.1(6)
C13 C14 C16 118.4(5)
C15 C14 C16 122.6(5)
O5 C15 C14 124.5(5)
O5 C15 C10 118.2(5)
C14 C15 C10 117.3(5)
N3 C16 C14 126.5(5)
C19 C18 C23 122.4(6)
C19 C18 O7 124.0(6)
C23 C18 O7 113.6(5)
C20 C19 C18 119.3(7)
C19 C20 C21 120.2(7)
C20 C21 C22 120.0(7)
C23 C22 C21 119.0(6)
C23 C22 C24 125.0(6)
C21 C22 C24 115.9(6)
O8 C23 C18 118.6(6)
O8 C23 C22 122.5(6)
C18 C23 C22 119.0(6)
N1 C24 C22 125.1(6)
O10 C26 C27 124.6(5)
O10 C26 C31 114.4(5)
C27 C26 C31 121.0(6)
C26 C27 C28 119.8(6)
C29 C28 C27 120.0(6)
C28 C29 C30 121.4(6)
C31 C30 C29 119.0(6)
C31 C30 C32 122.6(5)
C29 C30 C32 118.4(6)
O11 C31 C30 123.3(5)
O11 C31 C26 117.9(5)
C30 C31 C26 118.8(5)
N2 C32 C30 126.9(6)
C35 C34 O13 125.4(5)
C35 C34 C39 121.7(6)
O13 C34 C39 112.8(5)
C36 C35 C34 118.3(6)
C35 C36 C37 121.9(6)
C36 C37 C38 120.6(6)
C39 C38 C37 119.1(6)
C39 C38 C40 122.9(5)
C37 C38 C40 118.0(6)
O14 C39 C38 123.7(5)
O14 C39 C34 118.1(5)
C38 C39 C34 118.2(5)
N5 C40 C38 125.9(5)
C47 C42 C43 122.7(6)
C47 C42 O16 113.8(5)
C43 C42 O16 123.4(6)
C44 C43 C42 117.9(6)
C45 C44 C43 121.9(6)
C44 C45 C46 120.7(6)
C45 C46 C47 117.9(6)
C45 C46 C48 119.0(6)
C47 C46 C48 123.1(5)
O17 C47 C42 118.8(6)
O17 C47 C46 122.3(5)
C42 C47 C46 118.9(5)
N6 C48 C46 126.4(6)
C24 N1 O9 112.9(5)
C24 N1 Zn3 126.8(4)
O9 N1 Zn3 118.8(3)
C32 N2 O12 116.5(5)
C32 N2 Zn3 126.5(4)
O12 N2 Zn3 116.6(3)
C16 N3 O6 112.9(5)
C16 N3 Zn1 128.1(4)
O6 N3 Zn1 118.0(3)
C8 N4 O3 117.3(5)
C8 N4 Zn1 127.5(4)
O3 N4 Zn1 114.8(3)
C40 N5 O15 117.1(5)
C40 N5 Zn2 126.1(4)
O15 N5 Zn2 116.7(4)
C48 N6 O18 113.5(5)
C48 N6 Zn2 126.2(4)
O18 N6 Zn2 119.3(4)
O25 N7 O26 122.4(8)
O25 N7 O27 121.4(8)
O26 N7 O27 116.0(6)
O19 N8 O21 121.0(8)
O19 N8 O20 115.0(8)
O21 N8 O20 123.7(9)
O22 N9 O23 123.6(7)
O22 N9 O24 121.7(7)
O23 N9 O24 114.7(6)
O28 N10 O30 122.3(6)
O28 N10 O29 122.6(7)
O30 N10 O29 115.1(6)
O31 N11 O32 120.0(7)
O31 N11 O33 123.2(7)
O32 N11 O33 116.7(6)
O41 N14 O42 119.7(12)
O41 N14 O40 125.2(9)
O42 N14 O40 115.1(11)
C2 O1 C1 116.4(5)
C2 O1 Tb1 117.4(3)
C1 O1 Tb1 125.9(4)
C7 O2 Zn1 127.8(3)
C7 O2 Tb1 124.0(3)
Zn1 O2 Tb1 107.49(16)
N4 O3 Zn2 125.8(3)
C10 O4 C9 115.6(5)
C10 O4 Tb1 117.4(3)
C9 O4 Tb1 125.2(4)
C15 O5 Zn1 129.5(4)
C15 O5 Tb1 122.8(3)
Zn1 O5 Tb1 107.67(16)
C18 O7 C17 115.5(5)
C18 O7 Tb3 116.9(3)
C17 O7 Tb3 124.8(4)
C23 O8 Zn3 127.9(4)
C23 O8 Tb3 124.1(4)
Zn3 O8 Tb3 107.64(17)
C26 O10 C25 117.0(5)
C26 O10 Tb3 115.1(3)
C25 O10 Tb3 127.6(4)
C31 O11 Zn3 127.7(3)
C31 O11 Tb3 123.1(3)
Zn3 O11 Tb3 109.07(16)
N2 O12 Zn1 124.8(3)
C34 O13 C33 116.5(5)
C34 O13 Tb2 118.6(3)
C33 O13 Tb2 124.4(4)
C39 O14 Zn2 124.3(3)
C39 O14 Tb2 125.1(3)
Zn2 O14 Tb2 107.55(17)
N5 O15 Zn3 122.7(3)
C42 O16 C41 116.9(5)
C42 O16 Tb2 116.9(4)
C41 O16 Tb2 125.4(4)
C47 O17 Zn2 127.5(4)
C47 O17 Tb2 122.8(4)
Zn2 O17 Tb2 108.58(16)
N8 O19 Tb2 95.8(5)
N8 O20 Tb2 98.1(5)
N9 O23 Tb2 97.9(4)
N9 O24 Tb2 96.1(4)
N7 O26 Tb3 95.0(4)
N7 O27 Tb3 97.6(4)
N10 O29 Tb1 96.1(4)
N10 O30 Tb1 97.8(4)
N11 O32 Tb1 96.8(4)
N11 O33 Tb1 95.3(4)

loop_
_geom_bond_atom_site_label_1
_geom_bond_atom_site_label_2
_geom_bond_distance
Tb1 O2 2.290(4)
Tb1 O5 2.295(4)
Tb1 O38 2.392(5)
Tb1 O32 2.464(5)
Tb1 O4 2.466(4)
Tb1 O30 2.473(5)
Tb1 O1 2.478(4)
Tb1 O33 2.493(5)
Tb1 O29 2.499(5)
Tb1 Zn1 3.5020(7)
Tb3 O11 2.284(4)
Tb3 O8 2.318(4)
Tb3 O35 2.378(5)
Tb3 O36 2.403(5)
Tb3 O34 2.421(5)
Tb3 O27 2.436(5)
Tb3 O26 2.493(5)
Tb3 O10 2.525(4)
Tb3 O7 2.532(4)
Tb3 Zn3 3.5221(7)
Tb2 O14 2.299(4)
Tb2 O17 2.299(4)
Tb2 O37 2.402(5)
Tb2 O20 2.403(7)
Tb2 O23 2.468(5)
Tb2 O19 2.479(5)
Tb2 O16 2.485(4)
Tb2 O24 2.488(5)
Tb2 O13 2.490(4)
Tb2 Zn2 3.5170(7)
Zn1 O12 1.970(4)
Zn1 O5 2.038(4)
Zn1 O2 2.049(4)
Zn1 N4 2.063(5)
Zn1 N3 2.083(5)
Zn3 O15 1.989(4)
Zn3 O11 2.036(4)
Zn3 O8 2.041(4)
Zn3 N2 2.059(5)
Zn3 N1 2.100(5)
Zn2 O3 1.987(4)
Zn2 O17 2.028(4)
Zn2 N5 2.052(5)
Zn2 O14 2.057(4)
Zn2 N6 2.108(5)
C1 O1 1.450(8)
C2 O1 1.376(7)
C2 C3 1.385(9)
C2 C7 1.417(8)
C3 C4 1.384(10)
C4 C5 1.361(10)
C5 C6 1.415(9)
C6 C7 1.390(8)
C6 C8 1.431(8)
C7 O2 1.341(7)
C8 N4 1.275(7)
C9 O4 1.429(8)
C10 C11 1.354(8)
C10 O4 1.392(7)
C10 C15 1.416(8)
C11 C12 1.403(9)
C12 C13 1.351(10)
C13 C14 1.395(8)
C14 C15 1.403(8)
C14 C16 1.451(8)
C15 O5 1.332(7)
C16 N3 1.275(7)
C17 O7 1.451(8)
C18 C19 1.371(9)
C18 C23 1.380(9)
C18 O7 1.401(8)
C19 C20 1.363(11)
C20 C21 1.401(11)
C21 C22 1.403(9)
C22 C23 1.391(9)
C22 C24 1.449(9)
C23 O8 1.351(7)
C24 N1 1.279(8)
C25 O10 1.465(7)
C26 O10 1.379(7)
C26 C27 1.381(8)
C26 C31 1.395(8)
C27 C28 1.382(10)
C28 C29 1.354(10)
C29 C30 1.404(8)
C30 C31 1.394(9)
C30 C32 1.457(9)
C31 O11 1.344(7)
C32 N2 1.285(7)
C33 O13 1.459(7)
C34 C35 1.394(9)
C34 O13 1.403(7)
C34 C39 1.406(8)
C35 C36 1.353(9)
C36 C37 1.361(10)
C37 C38 1.405(9)
C38 C39 1.388(8)
C38 C40 1.458(8)
C39 O14 1.347(7)
C40 N5 1.277(7)
C41 O16 1.449(8)
C42 C47 1.382(9)
C42 C43 1.382(9)
C42 O16 1.383(7)
C43 C44 1.382(10)
C44 C45 1.363(10)
C45 C46 1.416(9)
C46 C47 1.419(9)
C46 C48 1.424(9)
C47 O17 1.338(7)
C48 N6 1.267(8)
N1 O9 1.367(6)
N2 O12 1.371(6)
N3 O6 1.394(6)
N4 O3 1.389(6)
N5 O15 1.377(6)
N6 O18 1.403(6)
N7 O25 1.199(8)
N7 O26 1.257(8)
N7 O27 1.262(8)
N8 O19 1.204(9)
N8 O21 1.255(10)
N8 O20 1.255(7)
N9 O22 1.214(8)
N9 O23 1.256(7)
N9 O24 1.287(7)
N10 O28 1.218(8)
N10 O30 1.260(8)
N10 O29 1.274(8)
N11 O31 1.227(8)
N11 O32 1.258(8)
N11 O33 1.259(8)
N14 O41 1.188(10)
N14 O42 1.215(10)
N14 O40 1.291(11)
